data_4516239
loop_
_publ_author_name
'Jin, Hongming'
'Rudolph, Matthias'
'Rominger, Frank'
'Hashmi, A. Stephen K.'

_publ_section_title
;
 The Carbocation-Catalyzed Intermolecular Formal [2 + 2 + 1] Cycloaddition
 of Ynamides with Quinoxaline N-Oxides
;
_journal_name_full 'ACS Catalysis'
_journal_page_first 11663
_journal_paper_doi 10.1021/acscatal.9b03911
_journal_year 2019
_chemical_formula_sum 'C33.5 H31.5 Cl4.5 N2 O5 S2'
_chemical_formula_weight 765.75
_chemical_name_common '3a in manuscript'
_space_group_crystal_system monoclinic
_space_group_IT_number 15
_space_group_name_Hall '-C 2yc'
_space_group_name_H-M_alt 'C 1 2/c 1'
_atom_sites_solution_hydrogens geom
_audit_creation_method SHELXL-2014/7
_cell_angle_alpha 90
_cell_angle_beta 114.326(2)
_cell_angle_gamma 90
_cell_formula_units_Z 8
_cell_length_a 34.081(3)
_cell_length_b 10.5270(8)
_cell_length_c 22.0782(18)
_cell_measurement_reflns_used 2895
_cell_measurement_temperature 200(2)
_cell_measurement_theta_max 19.82
_cell_measurement_theta_min 2.57
_cell_volume 7217.8(10)
_computing_cell_refinement 'Bruker SAINT'
_computing_data_collection 'Bruker APEX2'
_computing_data_reduction 'Bruker SAINT'
_computing_molecular_graphics 'Bruker SHELXTL'
_computing_publication_material 'Bruker SHELXTL'
_computing_structure_refinement 'SHELXL-2014/7 (Sheldrick, 2014)'
_computing_structure_solution 'SHELXS-97 (Sheldrick 2008)'
_diffrn_ambient_temperature 200(2)
_diffrn_measured_fraction_theta_full 1.000
_diffrn_measured_fraction_theta_max 1.000
_diffrn_measurement_device_type 'Bruker APEX area detector'
_diffrn_measurement_method '\f and \w scans'
_diffrn_radiation_type MoK\a
_diffrn_radiation_wavelength 0.71073
_diffrn_reflns_av_R_equivalents 0.0884
_diffrn_reflns_av_unetI/netI 0.0782
_diffrn_reflns_Laue_measured_fraction_full 1.000
_diffrn_reflns_Laue_measured_fraction_max 1.000
_diffrn_reflns_limit_h_max 40
_diffrn_reflns_limit_h_min -40
_diffrn_reflns_limit_k_max 12
_diffrn_reflns_limit_k_min -12
_diffrn_reflns_limit_l_max 26
_diffrn_reflns_limit_l_min -26
_diffrn_reflns_number 30608
_diffrn_reflns_point_group_measured_fraction_full 1.000
_diffrn_reflns_point_group_measured_fraction_max 1.000
_diffrn_reflns_theta_full 25.027
_diffrn_reflns_theta_max 25.027
_diffrn_reflns_theta_min 1.906
_diffrn_source 'sealed tube'
_exptl_absorpt_coefficient_mu 0.523
_exptl_absorpt_correction_T_max 0.9350
_exptl_absorpt_correction_T_min 0.7885
_exptl_absorpt_correction_type multi-scan
_exptl_absorpt_process_details
;
Sheldrick, G. M. (2008). <i>SADABS</i>. University of G\"ottingen, Germany.
;
_exptl_crystal_colour colourless
_exptl_crystal_density_diffrn 1.409
_exptl_crystal_description polyhedron
_exptl_crystal_F_000 3160
_exptl_crystal_size_max 0.200
_exptl_crystal_size_mid 0.160
_exptl_crystal_size_min 0.150
_refine_diff_density_max 0.566
_refine_diff_density_min -0.458
_refine_diff_density_rms 0.070
_refine_ls_extinction_method none
_refine_ls_goodness_of_fit_ref 1.033
_refine_ls_hydrogen_treatment constr
_refine_ls_matrix_type full
_refine_ls_number_parameters 483
_refine_ls_number_reflns 6394
_refine_ls_number_restraints 234
_refine_ls_restrained_S_all 1.066
_refine_ls_R_factor_all 0.1184
_refine_ls_R_factor_gt 0.0680
_refine_ls_shift/su_max 0.002
_refine_ls_shift/su_mean 0.000
_refine_ls_structure_factor_coef Fsqd
_refine_ls_weighting_details 'w=1/[\s^2^(Fo^2^)+(0.0666P)^2^+17.5142P] where P=(Fo^2^+2Fc^2^)/3'
_refine_ls_weighting_scheme calc
_refine_ls_wR_factor_gt 0.1533
_refine_ls_wR_factor_ref 0.1904
_reflns_Friedel_coverage 0.000
_reflns_number_gt 3963
_reflns_number_total 6394
_reflns_threshold_expression 'I > 2\s(I)'
_cod_data_source_file cs9b03911_si_001.cif
_cod_data_source_block jih4
_cod_original_sg_symbol_H-M 'C 2/c'
_cod_original_formula_sum 'C33.50 H31.50 Cl4.50 N2 O5 S2'
_cod_database_code 4516239
_shelx_shelxl_version_number 2014/7
_shelx_space_group_comment
; 
The symmetry employed for this shelxl refinement is uniquely defined 
by the following loop, which should always be used as a source of 
symmetry information in preference to the above space-group names. 
They are only intended as comments. 
;
_shelx_estimated_absorpt_t_min 0.903
_shelx_estimated_absorpt_t_max 0.926

loop_
_space_group_symop_operation_xyz
'x, y, z'
'-x, y, -z+1/2'
'x+1/2, y+1/2, z'
'-x+1/2, y+1/2, -z+1/2'
'-x, -y, -z'
'x, -y, z-1/2'
'-x+1/2, -y+1/2, -z'
'x+1/2, -y+1/2, z-1/2'

loop_
_atom_site_label
_atom_site_type_symbol
_atom_site_fract_x
_atom_site_fract_y
_atom_site_fract_z
_atom_site_U_iso_or_equiv
_atom_site_adp_type
_atom_site_occupancy
_atom_site_site_symmetry_order
_atom_site_calc_flag
_atom_site_refinement_flags_posn
_atom_site_refinement_flags_adp
_atom_site_refinement_flags_occupancy
_atom_site_disorder_assembly
_atom_site_disorder_group
O1 O 0.36624(8) 0.4398(3) 0.41713(14) 0.0347(7) Uani 1 1 d . . . . .
C1 C 0.34656(12) 0.6179(4) 0.45441(19) 0.0315(9) Uani 1 1 d . . . . .
C2 C 0.33319(13) 0.5226(4) 0.4092(2) 0.0346(10) Uani 1 1 d . . . . .
C3 C 0.39180(12) 0.5937(4) 0.49447(19) 0.0308(9) Uani 1 1 d . . . . .
C4 C 0.40149(13) 0.4869(4) 0.46977(19) 0.0336(10) Uani 1 1 d . . . . .
C5 C 0.27208(17) 0.3769(5) 0.3753(3) 0.0631(15) Uani 1 1 d . . . . .
H5A H 0.2430 0.3659 0.3403 0.095 Uiso 1 1 calc R U . . .
H5B H 0.2703 0.3897 0.4181 0.095 Uiso 1 1 calc R U . . .
H5C H 0.2893 0.3010 0.3777 0.095 Uiso 1 1 calc R U . . .
C6 C 0.45712(14) 0.4304(4) 0.4316(2) 0.0421(11) Uani 1 1 d . . . . .
H6A H 0.4860 0.3933 0.4483 0.063 Uiso 1 1 calc R U . . .
H6B H 0.4584 0.5193 0.4193 0.063 Uiso 1 1 calc R U . . .
H6C H 0.4378 0.3829 0.3925 0.063 Uiso 1 1 calc R U . . .
C11 C 0.31978(13) 0.7203(4) 0.4638(2) 0.0342(10) Uani 1 1 d . . . . .
C12 C 0.29111(14) 0.7895(4) 0.4105(2) 0.0409(11) Uani 1 1 d . . . . .
H12 H 0.2886 0.7720 0.3669 0.049 Uiso 1 1 calc R U . . .
C13 C 0.26613(15) 0.8838(4) 0.4204(2) 0.0505(12) Uani 1 1 d . . . . .
H13 H 0.2464 0.9303 0.3836 0.061 Uiso 1 1 calc R U . . .
C14 C 0.26997(16) 0.9102(5) 0.4837(3) 0.0531(13) Uani 1 1 d . . . . .
H14 H 0.2528 0.9753 0.4903 0.064 Uiso 1 1 calc R U . . .
C15 C 0.29836(16) 0.8435(5) 0.5375(2) 0.0516(13) Uani 1 1 d . . . . .
H15 H 0.3008 0.8618 0.5811 0.062 Uiso 1 1 calc R U . . .
C16 C 0.32321(14) 0.7496(4) 0.5274(2) 0.0395(11) Uani 1 1 d . . . . .
H16 H 0.3431 0.7040 0.5645 0.047 Uiso 1 1 calc R U . . .
S1 S 0.28481(3) 0.50959(11) 0.28149(5) 0.0403(3) Uani 1 1 d . . . . .
N11 N 0.29263(10) 0.4889(3) 0.36001(16) 0.0371(9) Uani 1 1 d . . . . .
O12 O 0.30066(10) 0.6336(3) 0.27785(15) 0.0499(8) Uani 1 1 d . . . . .
O13 O 0.24063(9) 0.4790(3) 0.24287(15) 0.0523(9) Uani 1 1 d . . . . .
C21 C 0.31652(13) 0.3988(4) 0.26345(19) 0.0345(10) Uani 1 1 d . . . . .
C22 C 0.35505(15) 0.4350(5) 0.2618(2) 0.0489(12) Uani 1 1 d . . . . .
H22 H 0.3646 0.5205 0.2711 0.059 Uiso 1 1 calc R U . . .
C23 C 0.37981(16) 0.3465(5) 0.2468(2) 0.0534(13) Uani 1 1 d . . . . .
H23 H 0.4063 0.3724 0.2459 0.064 Uiso 1 1 calc R U . . .
C24 C 0.36677(14) 0.2211(5) 0.2329(2) 0.0440(11) Uani 1 1 d . . . . .
C25 C 0.32807(14) 0.1862(4) 0.2349(2) 0.0441(11) Uani 1 1 d . . . . .
H25 H 0.3186 0.1007 0.2258 0.053 Uiso 1 1 calc R U . . .
C26 C 0.30300(14) 0.2736(4) 0.2498(2) 0.0417(11) Uani 1 1 d . . . . .
H26 H 0.2765 0.2479 0.2507 0.050 Uiso 1 1 calc R U . . .
C28 C 0.39377(17) 0.1262(5) 0.2165(3) 0.0639(15) Uani 1 1 d . . . . .
H28A H 0.3754 0.0770 0.1774 0.096 Uiso 1 1 calc R U . . .
H28B H 0.4076 0.0688 0.2543 0.096 Uiso 1 1 calc R U . . .
H28C H 0.4159 0.1709 0.2071 0.096 Uiso 1 1 calc R U . . .
C31 C 0.42213(13) 0.6732(4) 0.5490(2) 0.0336(10) Uani 1 1 d . . . . .
C32 C 0.42199(14) 0.8048(4) 0.5427(2) 0.0415(11) Uani 1 1 d . . . . .
H32 H 0.4018 0.8439 0.5034 0.050 Uiso 1 1 calc R U . . .
C33 C 0.45082(15) 0.8793(5) 0.5929(2) 0.0499(12) Uani 1 1 d . . . . .
H33 H 0.4502 0.9691 0.5880 0.060 Uiso 1 1 calc R U . . .
C34 C 0.48025(15) 0.8246(5) 0.6494(2) 0.0506(13) Uani 1 1 d . . . . .
H34 H 0.5002 0.8760 0.6837 0.061 Uiso 1 1 calc R U . . .
C35 C 0.48085(14) 0.6942(5) 0.6566(2) 0.0489(13) Uani 1 1 d . . . . .
H35 H 0.5014 0.6560 0.6958 0.059 Uiso 1 1 calc R U . . .
C36 C 0.45171(13) 0.6184(4) 0.6072(2) 0.0386(10) Uani 1 1 d . . . . .
H36 H 0.4519 0.5290 0.6130 0.046 Uiso 1 1 calc R U . . .
S2 S 0.45042(4) 0.29014(11) 0.52713(5) 0.0384(3) Uani 1 1 d . . . . .
N21 N 0.44070(10) 0.4240(3) 0.48399(16) 0.0329(8) Uani 1 1 d . . . . .
O22 O 0.42726(10) 0.2989(3) 0.56849(15) 0.0467(8) Uani 1 1 d . . . . .
O23 O 0.49619(9) 0.2750(3) 0.55722(16) 0.0510(9) Uani 1 1 d . . . . .
C41 C 0.42856(14) 0.1661(4) 0.4699(2) 0.0372(10) Uani 1 1 d . . . . .
C42 C 0.45516(15) 0.0971(4) 0.4487(2) 0.0452(11) Uani 1 1 d . . . . .
H42 H 0.4848 0.1182 0.4641 0.054 Uiso 1 1 calc R U . . .
C43 C 0.43816(17) -0.0029(4) 0.4047(2) 0.0510(12) Uani 1 1 d . . . . .
H43 H 0.4564 -0.0514 0.3907 0.061 Uiso 1 1 calc R U . . .
C44 C 0.39451(17) -0.0331(4) 0.3807(2) 0.0493(12) Uani 1 1 d . . . . .
C45 C 0.36840(16) 0.0393(4) 0.4014(2) 0.0496(12) Uani 1 1 d . . . . .
H45 H 0.3385 0.0206 0.3847 0.060 Uiso 1 1 calc R U . . .
C46 C 0.38492(14) 0.1381(4) 0.4460(2) 0.0445(11) Uani 1 1 d . . . . .
H46 H 0.3666 0.1864 0.4601 0.053 Uiso 1 1 calc R U . . .
C48 C 0.3769(2) -0.1451(5) 0.3354(3) 0.0715(17) Uani 1 1 d . . . . .
H48A H 0.3476 -0.1262 0.3030 0.107 Uiso 1 1 calc R U . . .
H48B H 0.3764 -0.2196 0.3616 0.107 Uiso 1 1 calc R U . . .
H48C H 0.3952 -0.1625 0.3118 0.107 Uiso 1 1 calc R U . . .
C51 C 0.3508(2) 0.2767(6) 0.6088(3) 0.0476(16) Uani 0.774(5) 1 d D U P A 1
H51 H 0.3826 0.2665 0.6243 0.057 Uiso 0.774(5) 1 calc R U P A 1
Cl1 Cl 0.32621(15) 0.1542(4) 0.5549(2) 0.151(2) Uani 0.774(5) 1 d D U P A 1
Cl2 Cl 0.33708(10) 0.4228(3) 0.5729(2) 0.1228(15) Uani 0.774(5) 1 d D U P A 1
Cl3 Cl 0.33897(10) 0.2647(3) 0.67657(11) 0.1067(12) Uani 0.774(5) 1 d D U P A 1
C51B C 0.3445(7) 0.2800(16) 0.5871(10) 0.130(9) Uani 0.226(5) 1 d D U P A 2
H51B H 0.3651 0.2699 0.5657 0.156 Uiso 0.226(5) 1 calc R U P A 2
Cl1B Cl 0.2926(5) 0.2543(11) 0.5321(5) 0.145(5) Uani 0.226(5) 1 d D U P A 2
Cl2B Cl 0.3453(7) 0.4290(13) 0.6163(10) 0.217(9) Uani 0.226(5) 1 d D U P A 2
Cl3B Cl 0.3549(6) 0.1762(16) 0.6507(10) 0.241(10) Uani 0.226(5) 1 d D U P A 2
C52 C 0.4998(4) -0.2766(9) 0.2245(7) 0.095(4) Uani 0.5 1 d D U P B -1
H52 H 0.4830 -0.2699 0.1753 0.113 Uiso 0.5 1 calc R U P B -1
Cl4 Cl 0.52329(19) -0.1333(4) 0.2572(4) 0.165(3) Uani 0.5 1 d D U P B -1
Cl5 Cl 0.4680(4) -0.3309(11) 0.2613(6) 0.197(5) Uani 0.5 1 d D U P B -1
Cl6 Cl 0.5415(2) -0.3846(5) 0.2434(4) 0.1062(18) Uani 0.5 1 d D U P B -1

loop_
_atom_site_aniso_label
_atom_site_aniso_U_11
_atom_site_aniso_U_22
_atom_site_aniso_U_33
_atom_site_aniso_U_23
_atom_site_aniso_U_13
_atom_site_aniso_U_12
O1 0.0297(16) 0.0328(16) 0.0371(16) -0.0053(12) 0.0090(13) 0.0016(12)
C1 0.029(2) 0.034(2) 0.031(2) -0.0023(18) 0.0116(18) 0.0006(18)
C2 0.027(2) 0.038(2) 0.037(2) -0.0021(19) 0.0116(19) 0.0025(18)
C3 0.031(2) 0.031(2) 0.027(2) -0.0020(17) 0.0098(18) 0.0010(18)
C4 0.030(2) 0.040(3) 0.029(2) -0.0003(18) 0.0103(18) 0.0003(19)
C5 0.056(3) 0.075(4) 0.063(3) -0.012(3) 0.029(3) -0.032(3)
C6 0.039(3) 0.050(3) 0.041(3) 0.001(2) 0.021(2) 0.001(2)
C11 0.031(2) 0.034(2) 0.034(2) -0.0024(18) 0.0101(19) -0.0005(18)
C12 0.038(3) 0.042(3) 0.036(2) -0.004(2) 0.010(2) 0.004(2)
C13 0.048(3) 0.046(3) 0.049(3) 0.003(2) 0.011(2) 0.015(2)
C14 0.046(3) 0.048(3) 0.063(3) -0.017(3) 0.020(3) 0.006(2)
C15 0.050(3) 0.058(3) 0.046(3) -0.013(2) 0.019(2) 0.006(2)
C16 0.042(3) 0.040(3) 0.034(2) -0.0045(19) 0.013(2) 0.000(2)
S1 0.0345(6) 0.0408(7) 0.0376(6) -0.0075(5) 0.0068(5) 0.0010(5)
N11 0.0291(19) 0.044(2) 0.0329(19) -0.0061(16) 0.0073(16) -0.0050(16)
O12 0.061(2) 0.0373(18) 0.0475(19) -0.0016(14) 0.0182(16) -0.0033(16)
O13 0.0235(16) 0.065(2) 0.0498(19) -0.0154(16) -0.0036(14) 0.0033(15)
C21 0.029(2) 0.037(2) 0.031(2) -0.0026(18) 0.0055(18) 0.0001(19)
C22 0.048(3) 0.041(3) 0.058(3) -0.009(2) 0.021(2) -0.010(2)
C23 0.044(3) 0.063(4) 0.056(3) -0.005(3) 0.023(2) -0.011(3)
C24 0.039(3) 0.058(3) 0.034(2) 0.001(2) 0.014(2) 0.010(2)
C25 0.043(3) 0.040(3) 0.049(3) -0.004(2) 0.018(2) 0.001(2)
C26 0.035(2) 0.044(3) 0.043(3) -0.005(2) 0.014(2) -0.005(2)
C28 0.059(3) 0.076(4) 0.065(4) -0.003(3) 0.033(3) 0.017(3)
C31 0.029(2) 0.040(3) 0.031(2) -0.0024(18) 0.0119(18) -0.0024(18)
C32 0.043(3) 0.044(3) 0.035(2) 0.001(2) 0.014(2) -0.002(2)
C33 0.054(3) 0.048(3) 0.049(3) -0.012(2) 0.023(3) -0.017(2)
C34 0.044(3) 0.065(4) 0.045(3) -0.019(2) 0.020(2) -0.016(2)
C35 0.039(3) 0.070(4) 0.030(2) -0.005(2) 0.006(2) 0.005(2)
C36 0.035(2) 0.043(3) 0.034(2) -0.0003(19) 0.010(2) 0.003(2)
S2 0.0372(6) 0.0369(6) 0.0377(6) 0.0015(5) 0.0120(5) 0.0056(5)
N21 0.0300(19) 0.033(2) 0.037(2) 0.0040(15) 0.0154(16) 0.0075(15)
O22 0.055(2) 0.050(2) 0.0415(18) 0.0049(15) 0.0268(16) 0.0053(16)
O23 0.0319(17) 0.048(2) 0.056(2) -0.0014(15) 0.0005(15) 0.0095(14)
C41 0.038(3) 0.032(2) 0.039(2) 0.0036(19) 0.013(2) 0.0021(19)
C42 0.042(3) 0.043(3) 0.051(3) -0.003(2) 0.021(2) -0.001(2)
C43 0.062(3) 0.042(3) 0.054(3) -0.007(2) 0.030(3) 0.003(2)
C44 0.062(3) 0.038(3) 0.042(3) 0.001(2) 0.015(2) -0.011(2)
C45 0.041(3) 0.044(3) 0.059(3) 0.003(2) 0.015(2) -0.008(2)
C46 0.040(3) 0.042(3) 0.053(3) 0.001(2) 0.020(2) 0.000(2)
C48 0.088(4) 0.051(3) 0.072(4) -0.021(3) 0.030(3) -0.021(3)
C51 0.058(4) 0.046(4) 0.046(3) 0.001(3) 0.028(3) -0.011(3)
Cl1 0.222(4) 0.135(3) 0.158(3) -0.093(3) 0.141(3) -0.113(3)
Cl2 0.098(2) 0.107(2) 0.179(4) 0.092(2) 0.071(2) 0.0356(17)
Cl3 0.129(2) 0.148(3) 0.0591(13) -0.0213(15) 0.0541(14) -0.070(2)
C51B 0.185(15) 0.042(11) 0.105(13) 0.011(9) 0.001(10) 0.002(9)
Cl1B 0.204(11) 0.087(8) 0.085(6) 0.004(5) 0.002(6) -0.017(7)
Cl2B 0.320(19) 0.072(7) 0.213(16) -0.028(9) 0.062(14) 0.006(9)
Cl3B 0.235(15) 0.173(13) 0.196(13) 0.134(11) -0.033(11) -0.027(11)
C52 0.106(8) 0.070(7) 0.088(9) 0.002(5) 0.021(8) 0.018(6)
Cl4 0.247(7) 0.049(2) 0.173(5) -0.009(3) 0.060(6) -0.012(3)
Cl5 0.177(8) 0.247(11) 0.186(8) -0.023(8) 0.093(6) -0.050(7)
Cl6 0.104(4) 0.075(3) 0.120(4) -0.009(3) 0.027(3) 0.000(3)

loop_
_atom_type_symbol
_atom_type_description
_atom_type_scat_dispersion_real
_atom_type_scat_dispersion_imag
_atom_type_scat_source
C C 0.0033 0.0016 'International Tables Vol C Tables 4.2.6.8 and 6.1.1.4'
H H 0.0000 0.0000 'International Tables Vol C Tables 4.2.6.8 and 6.1.1.4'
N N 0.0061 0.0033 'International Tables Vol C Tables 4.2.6.8 and 6.1.1.4'
O O 0.0106 0.0060 'International Tables Vol C Tables 4.2.6.8 and 6.1.1.4'
S S 0.1246 0.1234 'International Tables Vol C Tables 4.2.6.8 and 6.1.1.4'
Cl Cl 0.1484 0.1585 'International Tables Vol C Tables 4.2.6.8 and 6.1.1.4'

loop_
_geom_angle_atom_site_label_1
_geom_angle_atom_site_label_2
_geom_angle_atom_site_label_3
_geom_angle
C4 O1 C2 105.3(3)
C2 C1 C3 105.7(3)
C2 C1 C11 127.0(4)
C3 C1 C11 127.2(4)
C1 C2 O1 111.5(3)
C1 C2 N11 132.9(4)
O1 C2 N11 115.5(3)
C4 C3 C1 106.0(3)
C4 C3 C31 126.5(4)
C1 C3 C31 127.4(4)
C3 C4 O1 111.6(3)
C3 C4 N21 132.1(4)
O1 C4 N21 116.0(3)
N11 C5 H5A 109.5
N11 C5 H5B 109.5
H5A C5 H5B 109.5
N11 C5 H5C 109.5
H5A C5 H5C 109.5
H5B C5 H5C 109.5
N21 C6 H6A 109.5
N21 C6 H6B 109.5
H6A C6 H6B 109.5
N21 C6 H6C 109.5
H6A C6 H6C 109.5
H6B C6 H6C 109.5
C12 C11 C16 118.3(4)
C12 C11 C1 121.6(4)
C16 C11 C1 120.0(4)
C13 C12 C11 120.6(4)
C13 C12 H12 119.7
C11 C12 H12 119.7
C14 C13 C12 119.9(4)
C14 C13 H13 120.1
C12 C13 H13 120.1
C13 C14 C15 120.9(4)
C13 C14 H14 119.6
C15 C14 H14 119.6
C14 C15 C16 119.1(4)
C14 C15 H15 120.5
C16 C15 H15 120.5
C15 C16 C11 121.3(4)
C15 C16 H16 119.3
C11 C16 H16 119.3
O12 S1 O13 120.2(2)
O12 S1 N11 106.11(18)
O13 S1 N11 105.71(19)
O12 S1 C21 108.3(2)
O13 S1 C21 108.24(19)
N11 S1 C21 107.67(19)
C2 N11 C5 115.6(4)
C2 N11 S1 117.3(3)
C5 N11 S1 117.2(3)
C22 C21 C26 119.3(4)
C22 C21 S1 120.4(3)
C26 C21 S1 120.2(3)
C21 C22 C23 120.0(4)
C21 C22 H22 120.0
C23 C22 H22 120.0
C24 C23 C22 121.4(4)
C24 C23 H23 119.3
C22 C23 H23 119.3
C23 C24 C25 117.9(4)
C23 C24 C28 121.0(5)
C25 C24 C28 121.1(5)
C26 C25 C24 121.3(4)
C26 C25 H25 119.4
C24 C25 H25 119.4
C25 C26 C21 120.0(4)
C25 C26 H26 120.0
C21 C26 H26 120.0
C24 C28 H28A 109.5
C24 C28 H28B 109.5
H28A C28 H28B 109.5
C24 C28 H28C 109.5
H28A C28 H28C 109.5
H28B C28 H28C 109.5
C36 C31 C32 118.4(4)
C36 C31 C3 121.0(4)
C32 C31 C3 120.6(4)
C33 C32 C31 120.8(4)
C33 C32 H32 119.6
C31 C32 H32 119.6
C34 C33 C32 120.4(5)
C34 C33 H33 119.8
C32 C33 H33 119.8
C33 C34 C35 119.7(4)
C33 C34 H34 120.2
C35 C34 H34 120.2
C34 C35 C36 120.6(4)
C34 C35 H35 119.7
C36 C35 H35 119.7
C35 C36 C31 120.1(4)
C35 C36 H36 120.0
C31 C36 H36 120.0
O23 S2 O22 119.5(2)
O23 S2 N21 106.46(19)
O22 S2 N21 106.21(18)
O23 S2 C41 108.0(2)
O22 S2 C41 108.9(2)
N21 S2 C41 107.11(19)
C4 N21 C6 115.8(3)
C4 N21 S2 118.4(3)
C6 N21 S2 116.0(3)
C42 C41 C46 120.5(4)
C42 C41 S2 119.4(3)
C46 C41 S2 120.1(3)
C41 C42 C43 119.5(4)
C41 C42 H42 120.3
C43 C42 H42 120.3
C42 C43 C44 120.7(5)
C42 C43 H43 119.6
C44 C43 H43 119.6
C45 C44 C43 118.7(4)
C45 C44 C48 121.1(5)
C43 C44 C48 120.1(5)
C46 C45 C44 121.4(4)
C46 C45 H45 119.3
C44 C45 H45 119.3
C45 C46 C41 119.2(4)
C45 C46 H46 120.4
C41 C46 H46 120.4
C44 C48 H48A 109.5
C44 C48 H48B 109.5
H48A C48 H48B 109.5
C44 C48 H48C 109.5
H48A C48 H48C 109.5
H48B C48 H48C 109.5
Cl2 C51 Cl3 110.9(4)
Cl2 C51 Cl1 113.1(4)
Cl3 C51 Cl1 109.1(3)
Cl2 C51 H51 107.8
Cl3 C51 H51 107.8
Cl1 C51 H51 107.8
Cl2B C51B Cl3B 108.4(14)
Cl2B C51B Cl1B 105.6(13)
Cl3B C51B Cl1B 106.8(13)
Cl2B C51B H51B 111.9
Cl3B C51B H51B 111.9
Cl1B C51B H51B 111.9
Cl5 C52 Cl4 111.9(8)
Cl5 C52 Cl6 106.6(7)
Cl4 C52 Cl6 106.3(7)
Cl5 C52 H52 110.6
Cl4 C52 H52 110.6
Cl6 C52 H52 110.6

loop_
_geom_bond_atom_site_label_1
_geom_bond_atom_site_label_2
_geom_bond_distance
O1 C4 1.375(5)
O1 C2 1.377(5)
C1 C2 1.354(5)
C1 C3 1.449(5)
C1 C11 1.481(5)
C2 N11 1.407(5)
C3 C4 1.349(5)
C3 C31 1.480(5)
C4 N21 1.406(5)
C5 N11 1.480(6)
C5 H5A 0.9800
C5 H5B 0.9800
C5 H5C 0.9800
C6 N21 1.480(5)
C6 H6A 0.9800
C6 H6B 0.9800
C6 H6C 0.9800
C11 C12 1.386(6)
C11 C16 1.396(6)
C12 C13 1.382(6)
C12 H12 0.9500
C13 C14 1.376(7)
C13 H13 0.9500
C14 C15 1.377(7)
C14 H14 0.9500
C15 C16 1.378(6)
C15 H15 0.9500
C16 H16 0.9500
S1 O12 1.428(3)
S1 O13 1.428(3)
S1 N11 1.656(4)
S1 C21 1.744(4)
C21 C22 1.382(6)
C21 C26 1.388(6)
C22 C23 1.386(7)
C22 H22 0.9500
C23 C24 1.386(7)
C23 H23 0.9500
C24 C25 1.387(6)
C24 C28 1.500(6)
C25 C26 1.385(6)
C25 H25 0.9500
C26 H26 0.9500
C28 H28A 0.9800
C28 H28B 0.9800
C28 H28C 0.9800
C31 C36 1.390(6)
C31 C32 1.392(6)
C32 C33 1.383(6)
C32 H32 0.9500
C33 C34 1.366(7)
C33 H33 0.9500
C34 C35 1.381(7)
C34 H34 0.9500
C35 C36 1.386(6)
C35 H35 0.9500
C36 H36 0.9500
S2 O23 1.430(3)
S2 O22 1.435(3)
S2 N21 1.656(3)
S2 C41 1.755(4)
C41 C42 1.385(6)
C41 C46 1.389(6)
C42 C43 1.387(6)
C42 H42 0.9500
C43 C44 1.395(7)
C43 H43 0.9500
C44 C45 1.384(7)
C44 C48 1.503(7)
C45 C46 1.383(6)
C45 H45 0.9500
C46 H46 0.9500
C48 H48A 0.9800
C48 H48B 0.9800
C48 H48C 0.9800
C51 Cl2 1.704(6)
C51 Cl3 1.706(6)
C51 Cl1 1.720(6)
C51 H51 1.0000
C51B Cl2B 1.691(15)
C51B Cl3B 1.699(15)
C51B Cl1B 1.705(15)
C51B H51B 1.0000
C52 Cl5 1.699(12)
C52 Cl4 1.720(10)
C52 Cl6 1.732(11)
C52 H52 1.0000

loop_
_geom_torsion_atom_site_label_1
_geom_torsion_atom_site_label_2
_geom_torsion_atom_site_label_3
_geom_torsion_atom_site_label_4
_geom_torsion
C3 C1 C2 O1 -0.1(5)
C11 C1 C2 O1 -176.3(4)
C3 C1 C2 N11 175.3(4)
C11 C1 C2 N11 -0.9(8)
C4 O1 C2 C1 0.0(4)
C4 O1 C2 N11 -176.3(3)
C2 C1 C3 C4 0.1(5)
C11 C1 C3 C4 176.4(4)
C2 C1 C3 C31 176.9(4)
C11 C1 C3 C31 -6.8(7)
C1 C3 C4 O1 -0.1(5)
C31 C3 C4 O1 -177.0(4)
C1 C3 C4 N21 173.4(4)
C31 C3 C4 N21 -3.4(7)
C2 O1 C4 C3 0.1(4)
C2 O1 C4 N21 -174.6(3)
C2 C1 C11 C12 -47.8(6)
C3 C1 C11 C12 136.7(5)
C2 C1 C11 C16 132.5(5)
C3 C1 C11 C16 -42.9(6)
C16 C11 C12 C13 -1.0(7)
C1 C11 C12 C13 179.3(4)
C11 C12 C13 C14 0.6(7)
C12 C13 C14 C15 -0.2(8)
C13 C14 C15 C16 0.3(8)
C14 C15 C16 C11 -0.7(7)
C12 C11 C16 C15 1.1(7)
C1 C11 C16 C15 -179.3(4)
C1 C2 N11 C5 -105.4(6)
O1 C2 N11 C5 69.9(5)
C1 C2 N11 S1 109.9(5)
O1 C2 N11 S1 -74.8(4)
O12 S1 N11 C2 -46.4(4)
O13 S1 N11 C2 -175.1(3)
C21 S1 N11 C2 69.4(3)
O12 S1 N11 C5 169.5(3)
O13 S1 N11 C5 40.8(4)
C21 S1 N11 C5 -74.7(4)
O12 S1 C21 C22 12.8(4)
O13 S1 C21 C22 144.6(4)
N11 S1 C21 C22 -101.5(4)
O12 S1 C21 C26 -166.4(3)
O13 S1 C21 C26 -34.6(4)
N11 S1 C21 C26 79.2(4)
C26 C21 C22 C23 0.0(7)
S1 C21 C22 C23 -179.3(4)
C21 C22 C23 C24 0.1(8)
C22 C23 C24 C25 -0.3(7)
C22 C23 C24 C28 179.9(5)
C23 C24 C25 C26 0.3(7)
C28 C24 C25 C26 -179.8(4)
C24 C25 C26 C21 -0.2(7)
C22 C21 C26 C25 0.1(7)
S1 C21 C26 C25 179.4(3)
C4 C3 C31 C36 -45.5(6)
C1 C3 C31 C36 138.3(4)
C4 C3 C31 C32 133.7(5)
C1 C3 C31 C32 -42.5(6)
C36 C31 C32 C33 0.5(6)
C3 C31 C32 C33 -178.7(4)
C31 C32 C33 C34 0.6(7)
C32 C33 C34 C35 -0.7(7)
C33 C34 C35 C36 -0.4(7)
C34 C35 C36 C31 1.5(7)
C32 C31 C36 C35 -1.5(6)
C3 C31 C36 C35 177.7(4)
C3 C4 N21 C6 -109.3(5)
O1 C4 N21 C6 64.0(5)
C3 C4 N21 S2 106.2(5)
O1 C4 N21 S2 -80.5(4)
O23 S2 N21 C4 -156.8(3)
O22 S2 N21 C4 -28.5(3)
C41 S2 N21 C4 87.8(3)
O23 S2 N21 C6 58.8(3)
O22 S2 N21 C6 -172.9(3)
C41 S2 N21 C6 -56.6(3)
O23 S2 C41 C42 -16.7(4)
O22 S2 C41 C42 -147.9(4)
N21 S2 C41 C42 97.6(4)
O23 S2 C41 C46 163.7(4)
O22 S2 C41 C46 32.5(4)
N21 S2 C41 C46 -82.0(4)
C46 C41 C42 C43 -1.9(7)
S2 C41 C42 C43 178.5(4)
C41 C42 C43 C44 1.2(7)
C42 C43 C44 C45 0.4(7)
C42 C43 C44 C48 -177.4(5)
C43 C44 C45 C46 -1.3(7)
C48 C44 C45 C46 176.5(5)
C44 C45 C46 C41 0.6(7)
C42 C41 C46 C45 1.0(7)
S2 C41 C46 C45 -179.4(3)
